data_4315916
loop_
_publ_author_name
'Pei-Xin Li'
'Fang Kong'
'Chun-Li Hu'
'Na Zhao'
'Jiang-Gao Mao'

_publ_section_title
;
 A Series of New Phases Containing Three Different Asymmetric Building
 Units
;
_journal_name_full 'Inorganic Chemistry'
_journal_page_first 5943
_journal_page_last 5952
_journal_paper_doi 10.1021/ic100462r
_journal_volume 49
_journal_year 2010
_chemical_formula_sum 'Bi2 O16 Se4 V2'
_chemical_formula_weight 1091.68
_chemical_name_systematic
; 
 ? 
;
_space_group_IT_number 14
_symmetry_cell_setting monoclinic
_symmetry_space_group_name_Hall '-P 2ybc'
_symmetry_space_group_name_H-M 'P 1 21/c 1'
_atom_sites_solution_hydrogens none
_atom_sites_solution_primary direct
_atom_sites_solution_secondary difmap
_audit_creation_method SHELXL-97
_cell_angle_alpha 90.00
_cell_angle_beta 90.300(4)
_cell_angle_gamma 90.00
_cell_formula_units_Z 4
_cell_length_a 6.782(2)
_cell_length_b 7.1764(19)
_cell_length_c 27.047(8)
_cell_measurement_reflns_used 2864
_cell_measurement_temperature 293(2)
_cell_measurement_theta_max 27.4797
_cell_measurement_theta_min 2.9367
_cell_volume 1316.4(7)
_computing_structure_refinement 'SHELXL-97 (Sheldrick, 1997)'
_computing_structure_solution 'SHELXS-97 (Sheldrick, 1990)'
_diffrn_ambient_temperature 293(2)
_diffrn_detector_area_resol_mean 28.5714
_diffrn_measured_fraction_theta_full 0.997
_diffrn_measured_fraction_theta_max 0.997
_diffrn_measurement_device_type Saturn70
_diffrn_measurement_method CCD_Profile_fitting
_diffrn_radiation_monochromator graphite
_diffrn_radiation_source 'fine-focus sealed tube'
_diffrn_radiation_type MoK\a
_diffrn_radiation_wavelength 0.71073
_diffrn_reflns_av_R_equivalents 0.0458
_diffrn_reflns_av_sigmaI/netI 0.0457
_diffrn_reflns_limit_h_max 8
_diffrn_reflns_limit_h_min -8
_diffrn_reflns_limit_k_max 7
_diffrn_reflns_limit_k_min -9
_diffrn_reflns_limit_l_max 35
_diffrn_reflns_limit_l_min -35
_diffrn_reflns_number 10179
_diffrn_reflns_theta_full 27.49
_diffrn_reflns_theta_max 27.49
_diffrn_reflns_theta_min 2.94
_diffrn_standards_decay_% <1.0%
_exptl_absorpt_coefficient_mu 39.187
_exptl_absorpt_correction_T_max 1.0000
_exptl_absorpt_correction_T_min 0.6332
_exptl_absorpt_correction_type multi-scan
_exptl_crystal_colour Yellow
_exptl_crystal_density_diffrn 5.508
_exptl_crystal_density_method 'not measured'
_exptl_crystal_description brick
_exptl_crystal_F_000 1904
_exptl_crystal_size_max 0.0500
_exptl_crystal_size_mid 0.0300
_exptl_crystal_size_min 0.0200
_refine_diff_density_max 1.612
_refine_diff_density_min -1.685
_refine_diff_density_rms 0.295
_refine_ls_extinction_method none
_refine_ls_goodness_of_fit_ref 1.013
_refine_ls_hydrogen_treatment none
_refine_ls_matrix_type full
_refine_ls_number_parameters 217
_refine_ls_number_reflns 3011
_refine_ls_number_restraints 0
_refine_ls_restrained_S_all 1.013
_refine_ls_R_factor_all 0.0439
_refine_ls_R_factor_gt 0.0308
_refine_ls_shift/su_max 0.000
_refine_ls_shift/su_mean 0.000
_refine_ls_structure_factor_coef Fsqd
_refine_ls_weighting_details 'calc w=1/[\s^2^(Fo^2^)+(0.0259P)^2^+0.0000P] where P=(Fo^2^+2Fc^2^)/3'
_refine_ls_weighting_scheme calc
_refine_ls_wR_factor_gt 0.0598
_refine_ls_wR_factor_ref 0.0646
_reflns_number_gt 2417
_reflns_number_total 3011
_reflns_threshold_expression >2sigma(I)
_cod_data_source_file ic100462r_si_001_4.cif
_cod_data_source_block Bi2V2Se4O16
_cod_depositor_comments
;
The following automatic conversions were performed:

'_exptl_absorpt_correction_type' value 'Multi-scan' changed to
'multi-scan' according to the built-in table from CIF Core dictionary
named 'cif_core.dic' version 2.4.1 from 2010-06-29.

Automatic conversion script
Id: cif_fix_values 1646 2011-03-28 12:23:43Z adriana 
;
_cod_original_cell_volume 1316.4(6)
_cod_database_code 4315916

loop_
_symmetry_equiv_pos_as_xyz
'x, y, z'
'-x, y+1/2, -z+1/2'
'-x, -y, -z'
'x, -y-1/2, z-1/2'

loop_
_atom_site_label
_atom_site_type_symbol
_atom_site_fract_x
_atom_site_fract_y
_atom_site_fract_z
_atom_site_U_iso_or_equiv
_atom_site_adp_type
_atom_site_occupancy
_atom_site_symmetry_multiplicity
_atom_site_calc_flag
_atom_site_refinement_flags
_atom_site_disorder_assembly
_atom_site_disorder_group
Bi1 Bi 0.42573(5) 0.23375(4) 0.211000(11) 0.01229(9) Uani 1 1 d . . .
Bi2 Bi 0.11771(4) -0.26837(4) 0.181770(11) 0.01271(9) Uani 1 1 d . . .
Se1 Se -0.04383(11) 0.23657(9) 0.18013(3) 0.00927(16) Uani 1 1 d . . .
Se2 Se 0.39214(11) 0.23534(9) 0.33168(3) 0.00936(16) Uani 1 1 d . . .
Se3 Se 0.47017(11) 0.24902(9) 0.07482(3) 0.00985(16) Uani 1 1 d . . .
Se4 Se 1.29133(11) -0.24955(9) 0.04338(3) 0.00786(16) Uani 1 1 d . . .
V1 V 0.8599(2) -0.03964(16) 0.05290(5) 0.0087(3) Uani 1 1 d . . .
V2 V 0.8870(2) -0.52228(16) 0.05693(5) 0.0091(3) Uani 1 1 d . . .
O1 O 0.1268(8) 0.0655(7) 0.1926(2) 0.0150(13) Uani 1 1 d . . .
O2 O 0.1259(8) 0.4054(7) 0.1946(2) 0.0164(13) Uani 1 1 d . . .
O3 O -0.1925(9) 0.2336(7) 0.2304(2) 0.0182(13) Uani 1 1 d . . .
O4 O 0.1958(9) 0.2288(8) 0.2924(2) 0.0211(13) Uani 1 1 d . . .
O5 O 0.5179(9) 0.4064(7) 0.3022(2) 0.0214(14) Uani 1 1 d . . .
O6 O 0.5274(9) 0.0639(7) 0.3044(2) 0.0224(15) Uani 1 1 d . . .
O7 O 0.5947(8) 0.0642(6) 0.0505(2) 0.0112(12) Uani 1 1 d . . .
O8 O 0.6004(9) 0.4385(7) 0.0552(2) 0.0144(12) Uani 1 1 d . . .
O9 O 0.5385(10) 0.2354(8) 0.1347(2) 0.0268(15) Uani 1 1 d . . .
O10 O 1.1354(8) -0.0622(6) 0.0295(2) 0.0100(11) Uani 1 1 d . . .
O11 O 1.1387(8) -0.4374(6) 0.0281(2) 0.0107(11) Uani 1 1 d . . .
O12 O 1.2910(9) -0.2530(7) 0.1046(2) 0.0186(13) Uani 1 1 d . . .
O13 O 0.9186(8) -0.4513(6) 0.1140(2) 0.0130(12) Uani 1 1 d . . .
O14 O 0.7946(8) -0.2521(6) 0.03420(19) 0.0105(11) Uani 1 1 d . . .
O15 O 0.8984(9) -0.0696(7) 0.1120(2) 0.0139(12) Uani 1 1 d . . .
O16 O 0.9385(8) -0.7485(6) 0.0601(2) 0.0124(11) Uani 1 1 d . . .

loop_
_atom_site_aniso_label
_atom_site_aniso_U_11
_atom_site_aniso_U_22
_atom_site_aniso_U_33
_atom_site_aniso_U_23
_atom_site_aniso_U_13
_atom_site_aniso_U_12
Bi1 0.01433(18) 0.01316(16) 0.00939(15) 0.00009(11) 0.00149(12) -0.00009(11)
Bi2 0.01023(17) 0.01470(16) 0.01323(16) -0.00024(11) 0.00293(12) -0.00002(11)
Se1 0.0088(4) 0.0098(4) 0.0092(4) 0.0003(3) -0.0001(3) 0.0001(3)
Se2 0.0081(4) 0.0126(4) 0.0074(4) 0.0002(3) 0.0019(3) 0.0002(3)
Se3 0.0088(4) 0.0093(4) 0.0114(4) 0.0000(3) 0.0030(3) 0.0004(3)
Se4 0.0076(4) 0.0088(4) 0.0072(3) 0.0003(3) 0.0002(3) -0.0002(3)
V1 0.0106(8) 0.0070(6) 0.0084(7) 0.0011(5) 0.0015(5) 0.0004(5)
V2 0.0120(8) 0.0069(6) 0.0084(7) 0.0009(5) 0.0015(5) -0.0006(5)
O1 0.009(3) 0.012(3) 0.024(3) -0.003(2) -0.006(3) 0.002(2)
O2 0.013(3) 0.007(3) 0.029(4) 0.002(2) -0.007(3) -0.004(2)
O3 0.012(3) 0.029(3) 0.014(3) 0.002(2) 0.002(2) 0.002(2)
O4 0.008(3) 0.048(4) 0.008(3) 0.004(3) -0.003(2) 0.004(3)
O5 0.025(4) 0.012(3) 0.027(4) -0.002(2) 0.006(3) -0.007(2)
O6 0.022(4) 0.013(3) 0.032(4) 0.002(2) 0.013(3) 0.005(2)
O7 0.008(3) 0.008(3) 0.017(3) -0.004(2) -0.001(2) 0.002(2)
O8 0.015(3) 0.010(3) 0.017(3) 0.007(2) -0.004(3) -0.002(2)
O9 0.030(4) 0.041(4) 0.009(3) -0.004(3) 0.006(3) -0.001(3)
O10 0.007(3) 0.007(3) 0.016(3) 0.003(2) 0.004(2) 0.002(2)
O11 0.011(3) 0.009(3) 0.013(3) 0.001(2) 0.001(2) -0.003(2)
O12 0.016(3) 0.032(3) 0.008(3) -0.001(2) -0.001(2) -0.004(3)
O13 0.018(3) 0.010(3) 0.011(3) 0.000(2) 0.005(2) 0.000(2)
O14 0.007(3) 0.011(3) 0.013(3) 0.001(2) 0.004(2) 0.001(2)
O15 0.019(4) 0.013(3) 0.010(3) -0.001(2) -0.001(2) 0.000(2)
O16 0.010(3) 0.014(3) 0.014(3) 0.001(2) 0.003(2) 0.001(2)

loop_
_atom_type_symbol
_atom_type_description
_atom_type_scat_dispersion_real
_atom_type_scat_dispersion_imag
_atom_type_scat_source
O O 0.0106 0.0060 'International Tables Vol C Tables 4.2.6.8 and 6.1.1.4'
V V 0.3005 0.5294 'International Tables Vol C Tables 4.2.6.8 and 6.1.1.4'
Se Se -0.0929 2.2259 'International Tables Vol C Tables 4.2.6.8 and 6.1.1.4'
Bi Bi -4.1077 10.2566 'International Tables Vol C Tables 4.2.6.8 and 6.1.1.4'

loop_
_geom_angle_atom_site_label_1
_geom_angle_atom_site_label_2
_geom_angle_atom_site_label_3
_geom_angle
_geom_angle_site_symmetry_1
_geom_angle_site_symmetry_3
_geom_angle_publ_flag
O9 Bi1 O5 79.0(2) . 2_645 ?
O9 Bi1 O1 96.0(2) . . ?
O5 Bi1 O1 67.32(19) 2_645 . ?
O9 Bi1 O2 97.0(2) . . ?
O5 Bi1 O2 127.2(2) 2_645 . ?
O1 Bi1 O2 60.73(17) . . ?
O9 Bi1 O6 77.8(2) . 2_655 ?
O5 Bi1 O6 155.01(19) 2_645 2_655 ?
O1 Bi1 O6 124.4(2) . 2_655 ?
O2 Bi1 O6 65.27(19) . 2_655 ?
O9 Bi1 O3 80.9(2) . 1_655 ?
O5 Bi1 O3 82.69(19) 2_645 1_655 ?
O1 Bi1 O3 149.82(17) . 1_655 ?
O2 Bi1 O3 149.37(17) . 1_655 ?
O6 Bi1 O3 84.57(19) 2_655 1_655 ?
O9 Bi1 O4 165.1(2) . . ?
O5 Bi1 O4 101.58(18) 2_645 . ?
O1 Bi1 O4 70.94(19) . . ?
O2 Bi1 O4 70.60(18) . . ?
O6 Bi1 O4 103.23(18) 2_655 . ?
O3 Bi1 O4 114.01(17) 1_655 . ?
O4 Bi2 O2 88.1(2) 2_545 1_545 ?
O4 Bi2 O12 137.7(2) 2_545 1_455 ?
O2 Bi2 O12 99.30(19) 1_545 1_455 ?
O4 Bi2 O1 89.7(2) 2_545 . ?
O2 Bi2 O1 164.3(2) 1_545 . ?
O12 Bi2 O1 92.73(18) 1_455 . ?
O4 Bi2 O3 83.6(2) 2_545 2_545 ?
O2 Bi2 O3 81.80(19) 1_545 2_545 ?
O12 Bi2 O3 138.5(2) 1_455 2_545 ?
O1 Bi2 O3 82.56(18) . 2_545 ?
O4 Bi2 O13 74.17(18) 2_545 1_455 ?
O2 Bi2 O13 67.61(18) 1_545 1_455 ?
O12 Bi2 O13 70.63(18) 1_455 1_455 ?
O1 Bi2 O13 126.46(17) . 1_455 ?
O3 Bi2 O13 142.28(17) 2_545 1_455 ?
O4 Bi2 O6 142.61(19) 2_545 2_645 ?
O2 Bi2 O6 61.39(18) 1_545 2_645 ?
O12 Bi2 O6 72.75(19) 1_455 2_645 ?
O1 Bi2 O6 113.66(17) . 2_645 ?
O3 Bi2 O6 71.73(19) 2_545 2_645 ?
O13 Bi2 O6 109.10(17) 1_455 2_645 ?
O3 Se1 O2 103.1(3) . . ?
O3 Se1 O1 103.6(3) . . ?
O2 Se1 O1 90.5(3) . . ?
O5 Se2 O4 96.9(3) . . ?
O5 Se2 O6 92.6(3) . . ?
O4 Se2 O6 97.5(3) . . ?
O9 Se3 O7 101.0(3) . . ?
O9 Se3 O8 101.8(3) . . ?
O7 Se3 O8 104.0(3) . . ?
O12 Se4 O11 102.8(3) . . ?
O12 Se4 O10 102.8(3) . . ?
O11 Se4 O10 100.7(2) . . ?
O15 V1 O14 102.6(3) . . ?
O15 V1 O7 103.0(3) . . ?
O14 V1 O7 95.5(2) . . ?
O15 V1 O10 99.0(3) . . ?
O14 V1 O10 94.5(2) . . ?
O7 V1 O10 153.2(2) . . ?
O15 V1 O16 90.0(2) . 1_565 ?
O14 V1 O16 167.4(2) . 1_565 ?
O7 V1 O16 82.0(2) . 1_565 ?
O10 V1 O16 82.9(2) . 1_565 ?
O15 V1 O10 165.6(2) . 3_755 ?
O14 V1 O10 90.1(2) . 3_755 ?
O7 V1 O10 82.3(2) . 3_755 ?
O10 V1 O10 72.8(2) . 3_755 ?
O16 V1 O10 77.33(19) 1_565 3_755 ?
O13 V2 O16 103.1(3) . . ?
O13 V2 O8 101.1(3) . 1_545 ?
O16 V2 O8 93.9(2) . 1_545 ?
O13 V2 O11 99.6(3) . . ?
O16 V2 O11 98.0(2) . . ?
O8 V2 O11 153.0(2) 1_545 . ?
O13 V2 O14 91.5(2) . . ?
O16 V2 O14 165.1(2) . . ?
O8 V2 O14 80.4(2) 1_545 . ?
O11 V2 O14 81.9(2) . . ?
O13 V2 O11 168.5(2) . 3_745 ?
O16 V2 O11 86.8(2) . 3_745 ?
O8 V2 O11 83.6(2) 1_545 3_745 ?
O11 V2 O11 73.0(2) . 3_745 ?
O14 V2 O11 78.88(19) . 3_745 ?
Se1 O1 Bi1 104.3(2) . . ?
Se1 O1 Bi2 131.9(3) . . ?
Bi1 O1 Bi2 122.9(2) . . ?
Se1 O2 Bi2 130.5(3) . 1_565 ?
Se1 O2 Bi1 104.2(2) . . ?
Bi2 O2 Bi1 123.4(2) 1_565 . ?
Se1 O3 Bi2 131.5(3) . 2 ?
Se1 O3 Bi1 115.3(3) . 1_455 ?
Bi2 O3 Bi1 113.3(2) 2 1_455 ?
Se2 O4 Bi2 123.1(3) . 2 ?
Se2 O4 Bi1 93.2(2) . . ?
Bi2 O4 Bi1 143.6(3) 2 . ?
Se2 O5 Bi1 149.0(3) . 2_655 ?
Se2 O6 Bi1 148.2(3) . 2_645 ?
Se2 O6 Bi2 95.7(2) . 2_655 ?
Bi1 O6 Bi2 109.9(2) 2_645 2_655 ?
Se3 O7 V1 138.0(3) . . ?
Se3 O8 V2 128.3(3) . 1_565 ?
Se3 O9 Bi1 143.6(4) . . ?
Se4 O10 V1 124.3(3) . . ?
Se4 O10 V1 115.6(3) . 3_755 ?
V1 O10 V1 107.2(2) . 3_755 ?
Se4 O11 V2 131.0(3) . . ?
Se4 O11 V2 111.8(2) . 3_745 ?
V2 O11 V2 107.0(2) . 3_745 ?
Se4 O12 Bi2 150.8(3) . 1_655 ?
V2 O13 Bi2 151.4(3) . 1_655 ?
V1 O14 V2 132.0(3) . . ?
V2 O16 V1 152.4(3) . 1_545 ?

loop_
_geom_bond_atom_site_label_1
_geom_bond_atom_site_label_2
_geom_bond_distance
_geom_bond_site_symmetry_2
_geom_bond_publ_flag
Bi1 O9 2.204(6) . ?
Bi1 O5 2.407(5) 2_645 ?
Bi1 O1 2.410(5) . ?
Bi1 O2 2.416(6) . ?
Bi1 O6 2.426(5) 2_655 ?
Bi1 O3 2.639(6) 1_655 ?
Bi1 O4 2.705(6) . ?
Bi2 O4 2.242(6) 2_545 ?
Bi2 O2 2.368(5) 1_545 ?
Bi2 O12 2.404(5) 1_455 ?
Bi2 O1 2.415(5) . ?
Bi2 O3 2.426(6) 2_545 ?
Bi2 O13 2.623(6) 1_455 ?
Bi2 O6 2.715(6) 2_645 ?
Se1 O3 1.698(5) . ?
Se1 O2 1.715(5) . ?
Se1 O1 1.719(5) . ?
Se2 O5 1.696(5) . ?
Se2 O4 1.699(6) . ?
Se2 O6 1.706(5) . ?
Se3 O9 1.686(6) . ?
Se3 O7 1.707(5) . ?
Se3 O8 1.707(5) . ?
Se4 O12 1.655(5) . ?
Se4 O11 1.748(5) . ?
Se4 O10 1.750(5) . ?
V1 O15 1.633(6) . ?
V1 O14 1.666(5) . ?
V1 O7 1.947(5) . ?
V1 O10 1.982(5) . ?
V1 O16 2.165(5) 1_565 ?
V1 O10 2.347(6) 3_755 ?
V2 O13 1.639(5) . ?
V2 O16 1.663(5) . ?
V2 O8 1.964(6) 1_545 ?
V2 O11 1.977(5) . ?
V2 O14 2.127(5) . ?
V2 O11 2.323(6) 3_745 ?
O2 Bi2 2.368(5) 1_565 ?
O3 Bi2 2.426(6) 2 ?
O3 Bi1 2.639(6) 1_455 ?
O4 Bi2 2.242(6) 2 ?
O5 Bi1 2.407(5) 2_655 ?
O6 Bi1 2.426(5) 2_645 ?
O6 Bi2 2.715(6) 2_655 ?
O8 V2 1.964(6) 1_565 ?
O10 V1 2.347(6) 3_755 ?
O11 V2 2.323(6) 3_745 ?
O12 Bi2 2.404(5) 1_655 ?
O13 Bi2 2.623(6) 1_655 ?
O16 V1 2.165(5) 1_545 ?
